data_7012327
loop_
_publ_author_name
'Asahara, Masahiro'
'Taomoto, Shoichiro'
'Tanaka, Masahito'
'Erabi, Tatsuo'
'Wada, Masanori'

_publ_section_title
;
 Dependence of the rotational barrier of the Ar-group in RArTeX2 on the
 R-group [Ar = 2,6-(MeO)2C6H3; R = Me, Et, i-Pr; X = Cl, Br, I]
;
_journal_issue 5
_journal_name_full 'Dalton Transactions'
_journal_page_first 973
_journal_paper_doi 10.1039/b210033a
_journal_year 2003
_chemical_formula_moiety 'C9 H12 Br2 O2 Te '
_chemical_formula_sum 'C9 H12 Br2 O2 Te'
_chemical_formula_weight 439.60
_space_group_IT_number 61
_symmetry_cell_setting orthorhombic
_symmetry_Int_Tables_number 61
_symmetry_space_group_name_Hall '-P 2ac 2ab'
_symmetry_space_group_name_H-M 'P b c a'
_audit_creation_date 2002-10-07
_audit_creation_method 'by CrystalStructure v2.00'
_cell_angle_alpha 90
_cell_angle_beta 90
_cell_angle_gamma 90
_cell_formula_units_Z 8
_cell_length_a 8.5520(1)
_cell_length_b 13.6294(2)
_cell_length_c 21.2777(3)
_cell_measurement_reflns_used 31694
_cell_measurement_temperature 173.1
_cell_measurement_theta_max 27.4
_cell_measurement_theta_min 1.8
_cell_volume 2480.10(6)
_computing_cell_refinement PROCESS-AUTO
_computing_data_collection PROCESS-AUTO
_computing_data_reduction CrystalStructure
_computing_publication_material 'CrystalStructure Ver. 2.00'
_computing_structure_refinement CRYSTALS
_computing_structure_solution SIR92
_diffrn_detector_area_resol_mean 10.00
_diffrn_measured_fraction_theta_full 0.9945
_diffrn_measured_fraction_theta_max 0.9994
_diffrn_measurement_device_type 'Rigaku RAXIS-RAPID'
_diffrn_measurement_method \w
_diffrn_radiation_type 'Mo K\a'
_diffrn_radiation_wavelength 0.7107
_diffrn_reflns_av_R_equivalents 0.031
_diffrn_reflns_limit_h_max 11
_diffrn_reflns_limit_h_min -11
_diffrn_reflns_limit_k_max 17
_diffrn_reflns_limit_k_min -17
_diffrn_reflns_limit_l_max 27
_diffrn_reflns_limit_l_min -26
_diffrn_reflns_number 20869
_diffrn_reflns_theta_full 27.50
_diffrn_reflns_theta_max 27.44
_exptl_absorpt_coefficient_mu 8.837
_exptl_absorpt_correction_type none
_exptl_crystal_colour colorless
_exptl_crystal_density_diffrn 2.354
_exptl_crystal_density_method 'not measured'
_exptl_crystal_description block
_exptl_crystal_size_max 0.40
_exptl_crystal_size_mid 0.30
_exptl_crystal_size_min 0.20
_refine_diff_density_max 1.14
_refine_diff_density_min -0.59
_refine_ls_extinction_method none
_refine_ls_goodness_of_fit_ref 1.040
_refine_ls_hydrogen_treatment refall
_refine_ls_number_parameters 139
_refine_ls_number_reflns 2816
_refine_ls_R_factor_gt 0.0230
_refine_ls_shift/su_max 0.0000
_refine_ls_structure_factor_coef F
_refine_ls_weighting_details 'w = 1/[0.001Fo^2^ + 1.000\s^2^(Fo)]'
_refine_ls_weighting_scheme calc
_refine_ls_wR_factor_ref 0.0400
_reflns_number_gt 2515
_reflns_number_total 3204
_reflns_threshold_expression F^2^>2.0\s(F^2^)
_cod_data_source_file b210033a.txt
_cod_data_source_block '_MePhiTeBr2__'
_cod_original_cell_volume 2480.10(5)
_cod_original_sg_symbol_H-M Pbca
_cod_original_formula_sum 'C9 H12 Br2 O2 Te '
_cod_database_code 7012327

loop_
_symmetry_equiv_pos_as_xyz
x,y,z
-x,-y,-z
-x+1/2,y+1/2,z
x+1/2,-y+1/2,-z
x,-y+1/2,z+1/2
-x,y+1/2,-z+1/2
-x+1/2,-y,z+1/2
x+1/2,y,-z+1/2

loop_
_atom_site_label
_atom_site_type_symbol
_atom_site_fract_x
_atom_site_fract_y
_atom_site_fract_z
_atom_site_U_iso_or_equiv
_atom_site_adp_type
_atom_site_occupancy
_atom_site_symmetry_multiplicity
_atom_site_calc_flag
_atom_site_refinement_flags
_atom_site_disorder_assembly
_atom_site_disorder_group
Te1 Te 0.79421(2) 0.04607(1) 0.68010(1) 0.01695(7) Uani 1.00 1 d . . .
Br1 Br 0.52060(4) 0.12885(3) 0.65773(2) 0.0335(1) Uani 1.00 1 d . . .
Br2 Br 1.07356(4) -0.04801(2) 0.69162(2) 0.0265(1) Uani 1.00 1 d . . .
O1 O 0.7378(3) 0.0160(2) 0.5293(1) 0.0294(6) Uani 1.00 1 d . . .
O2 O 1.0107(3) 0.2081(2) 0.6728(1) 0.0285(6) Uani 1.00 1 d . . .
C1 C 0.8835(4) 0.1118(2) 0.5979(1) 0.0202(7) Uani 1.00 1 d . . .
C2 C 0.8463(4) 0.0871(2) 0.5362(1) 0.0222(7) Uani 1.00 1 d . . .
C3 C 0.9212(4) 0.1350(3) 0.4873(1) 0.0278(8) Uani 1.00 1 d . . .
C4 C 1.0284(4) 0.2085(3) 0.5004(2) 0.0332(9) Uani 1.00 1 d . . .
C5 C 1.0639(4) 0.2357(2) 0.5614(2) 0.0314(9) Uani 1.00 1 d . . .
C6 C 0.9896(4) 0.1878(2) 0.6105(1) 0.0225(7) Uani 1.00 1 d . . .
C7 C 0.7002(4) -0.0160(3) 0.4671(2) 0.0316(9) Uani 1.00 1 d . . .
C8 C 1.1382(4) 0.2698(3) 0.6898(2) 0.034(1) Uani 1.00 1 d . . .
C9 C 0.7111(4) -0.0904(2) 0.6455(2) 0.0287(9) Uani 1.00 1 d . . .
H1 H 0.8996(4) 0.1172(3) 0.4450(1) 0.033(1) Uiso 1.00 1 c . . .
H2 H 1.0779(4) 0.2419(3) 0.4667(2) 0.040(1) Uiso 1.00 1 c . . .
H3 H 1.1384(4) 0.2858(2) 0.5697(2) 0.038(1) Uiso 1.00 1 c . . .
H4 H 0.7916(4) -0.0409(3) 0.4474(2) 0.038(1) Uiso 1.00 1 c . . .
H5 H 0.6609(4) 0.0378(3) 0.4435(2) 0.038(1) Uiso 1.00 1 c . . .
H6 H 0.6231(4) -0.0662(3) 0.4690(2) 0.038(1) Uiso 1.00 1 c . . .
H7 H 1.1386(4) 0.2772(3) 0.7342(2) 0.041(1) Uiso 1.00 1 c . . .
H8 H 1.2337(4) 0.2407(3) 0.6767(2) 0.041(1) Uiso 1.00 1 c . . .
H9 H 1.1271(4) 0.3323(3) 0.6705(2) 0.041(1) Uiso 1.00 1 c . . .
H10 H 0.6335(4) -0.0789(2) 0.6145(2) 0.035(1) Uiso 1.00 1 c . . .
H11 H 0.6672(4) -0.1274(2) 0.6790(2) 0.035(1) Uiso 1.00 1 c . . .
H12 H 0.7955(4) -0.1259(2) 0.6275(2) 0.035(1) Uiso 1.00 1 c . . .

loop_
_atom_site_aniso_label
_atom_site_aniso_U_11
_atom_site_aniso_U_22
_atom_site_aniso_U_33
_atom_site_aniso_U_12
_atom_site_aniso_U_13
_atom_site_aniso_U_23
Te1 0.0155(1) 0.0210(1) 0.0144(1) -0.00113(7) 0.00087(6) -0.00049(7)
Br1 0.0228(2) 0.0513(3) 0.0264(2) 0.0126(1) -0.0002(1) 0.0001(1)
Br2 0.0233(2) 0.0342(2) 0.0220(2) 0.0077(1) -0.0034(1) -0.0013(1)
O1 0.030(1) 0.043(1) 0.016(1) -0.009(1) -0.003(1) -0.003(1)
O2 0.030(1) 0.028(1) 0.028(1) -0.011(1) 0.002(1) -0.007(1)
C1 0.021(1) 0.019(1) 0.020(1) 0.001(1) 0.004(1) 0.003(1)
C2 0.017(1) 0.030(2) 0.020(1) 0.006(1) 0.001(1) 0.003(1)
C3 0.032(2) 0.035(2) 0.016(1) 0.010(1) 0.005(1) 0.004(1)
C4 0.040(2) 0.030(2) 0.030(2) 0.007(2) 0.014(2) 0.013(1)
C5 0.034(2) 0.021(2) 0.039(2) -0.003(1) 0.014(2) 0.002(1)
C6 0.021(1) 0.020(1) 0.027(2) -0.001(1) 0.003(1) -0.001(1)
C7 0.038(2) 0.036(2) 0.021(2) 0.006(2) -0.009(1) -0.006(1)
C8 0.023(2) 0.030(2) 0.049(2) -0.006(1) -0.005(2) -0.011(2)
C9 0.031(2) 0.027(2) 0.028(2) -0.010(1) -0.002(1) -0.001(1)

loop_
_atom_type_symbol
_atom_type_description
_atom_type_scat_dispersion_real
_atom_type_scat_dispersion_imag
_atom_type_scat_source
C C 0.006 0.003
;
International Tables for Crystallography
(1992, Vol. C, Tables 4.2.6.8 and 6.1.1.4)
;
H H 0.000 0.000
;
International Tables for Crystallography
(1992, Vol. C, Table 6.1.1.4)
;
O O 0.017 0.010
;
International Tables for Crystallography
(1992, Vol. C, Tables 4.2.6.8 and 6.1.1.4)
;
Br Br -0.557 2.708
;
International Tables for Crystallography
(1992, Vol. C, Tables 4.2.6.8 and 6.1.1.4)
;
Te Te -0.474 1.812
;
International Tables for Crystallography
(1992, Vol. C, Tables 4.2.6.8 and 6.1.1.4)
;

loop_
_geom_angle_atom_site_label_1
_geom_angle_site_symmetry_1
_geom_angle_atom_site_label_2
_geom_angle_site_symmetry_2
_geom_angle_atom_site_label_3
_geom_angle_site_symmetry_3
_geom_angle
_geom_angle_publ_flag
Br1 . Te1 . Br2 . 174.235(14) yes
Br1 . Te1 . C1 . 89.42(8) yes
Br2 . Te1 . C1 . 87.54(8) yes
Br1 . Te1 . C9 . 90.9(1) yes
Br2 . Te1 . C9 . 85.0(1) yes
C1 . Te1 . C9 . 101.91(13) yes
C2 . O1 . C7 . 118.4(3) yes
C6 . O2 . C8 . 117.8(3) yes
Te1 . C1 . C2 . 126.6(2) yes
Te1 . C1 . C6 . 112.9(2) yes
C2 . C1 . C6 . 120.5(3) yes
O1 . C2 . C1 . 115.8(3) yes
O1 . C2 . C3 . 125.0(3) yes
C1 . C2 . C3 . 119.2(3) yes
C2 . C3 . C4 . 119.6(3) yes
C2 . C3 . H1 . 120.1(2) no
C4 . C3 . H1 . 120.3(2) no
C3 . C4 . C5 . 121.9(3) yes
C3 . C4 . H2 . 119.2(2) no
C5 . C4 . H2 . 118.9(2) no
C4 . C5 . C6 . 118.7(3) yes
C4 . C5 . H3 . 120.8(2) no
C6 . C5 . H3 . 120.5(2) no
O2 . C6 . C1 . 114.8(3) yes
O2 . C6 . C5 . 125.1(3) yes
C1 . C6 . C5 . 120.1(3) yes
O1 . C7 . H4 . 109.40(17) no
O1 . C7 . H5 . 109.40(17) no
H4 . C7 . H5 . 109.475 no
O1 . C7 . H6 . 109.61(18) no
H4 . C7 . H6 . 109.472 no
H5 . C7 . H6 . 109.472 no
O2 . C8 . H7 . 108.48(18) no
O2 . C8 . H8 . 109.79(18) no
H7 . C8 . H8 . 109.469 no
O2 . C8 . H9 . 110.12(19) no
H7 . C8 . H9 . 109.487 no
H8 . C8 . H9 . 109.470 no
Te1 . C9 . H10 . 109.3(1) no
Te1 . C9 . H11 . 109.73(9) no
H10 . C9 . H11 . 109.468 no
Te1 . C9 . H12 . 109.4(1) no
H10 . C9 . H12 . 109.466 no
H11 . C9 . H12 . 109.480 no

loop_
_geom_bond_atom_site_label_1
_geom_bond_site_symmetry_1
_geom_bond_atom_site_label_2
_geom_bond_site_symmetry_2
_geom_bond_distance
_geom_bond_publ_flag
Te1 . Br1 . 2.6410(4) yes
Te1 . Br2 . 2.7224(4) yes
Te1 . C1 . 2.109(3) yes
Te1 . C9 . 2.123(3) yes
O1 . C2 . 1.349(4) yes
O1 . C7 . 1.430(4) yes
O2 . C6 . 1.368(4) yes
O2 . C8 . 1.423(4) yes
C1 . C2 . 1.392(4) yes
C1 . C6 . 1.402(4) yes
C2 . C3 . 1.387(4) yes
C3 . C4 . 1.386(5) yes
C3 . H1 . 0.950 no
C4 . C5 . 1.384(5) yes
C4 . H2 . 0.950 no
C5 . C6 . 1.385(4) yes
C5 . H3 . 0.950 no
C7 . H4 . 0.950 no
C7 . H5 . 0.950 no
C7 . H6 . 0.950 no
C8 . H7 . 0.950 no
C8 . H8 . 0.950 no
C8 . H9 . 0.950 no
C9 . H10 . 0.950 no
C9 . H11 . 0.950 no
C9 . H12 . 0.950 no

loop_
_geom_contact_atom_site_label_1
_geom_contact_site_symmetry_1
_geom_contact_atom_site_label_2
_geom_contact_site_symmetry_2
_geom_contact_distance
_geom_contact_publ_flag
Te1 . Br1 . 2.6410(4) yes
Te1 . Br1 8_556 4.1144(4) yes
Te1 . Br2 . 2.7224(4) yes
Te1 . Br2 8_456 3.5575(4) yes
Te1 . O1 . 3.271(2) yes
Te1 . O2 . 2.886(2) yes
Te1 . C1 . 2.109(3) yes
Te1 . C2 . 3.144(3) yes
Te1 . C6 . 2.953(3) yes
Te1 . C9 . 2.123(3) yes
Te1 . H7 8_456 3.876(4) no
Te1 . H8 8_456 4.074(4) no
Te1 . H10 . 2.596(3) no
Te1 . H11 . 2.602(3) no
Te1 . H12 . 2.598(3) no
Br1 . Br2 8_456 4.0362(5) yes
Br1 . O1 . 3.645(2) yes
Br1 . O2 8_456 3.764(2) yes
Br1 . C1 . 3.363(3) yes
Br1 . C2 . 3.843(3) yes
Br1 . C4 4_456 4.030(3) yes
Br1 . C7 2_656 3.603(3) yes
Br1 . C8 1_455 3.854(4) yes
Br1 . C8 8_456 3.902(4) yes
Br1 . C9 . 3.413(4) yes
Br1 . H2 4_456 3.217(3) no
Br1 . H4 2_656 3.683(3) no
Br1 . H5 2_656 3.495(3) no
Br1 . H6 2_656 3.085(3) no
Br1 . H7 8_456 3.224(4) no
Br1 . H8 1_455 2.916(4) no
Br1 . H10 . 3.130(3) no
Br1 . H11 . 3.738(4) no
Br1 . H12 3_655 3.750(4) no
Br2 . O2 . 3.555(2) yes
Br2 . C1 . 3.371(3) yes
Br2 . C3 2_756 3.987(3) yes
Br2 . C6 . 3.718(3) yes
Br2 . C7 2_756 3.989(4) yes
Br2 . C8 3_745 3.500(4) yes
Br2 . C8 6_746 3.977(4) yes
Br2 . C9 . 3.302(3) yes
Br2 . C9 8_556 3.705(4) yes
Br2 . H1 2_756 3.064(3) no
Br2 . H4 2_756 3.397(4) no
Br2 . H5 2_756 3.667(4) no
Br2 . H7 3_745 3.544(4) no
Br2 . H7 6_746 3.385(4) no
Br2 . H8 3_745 3.333(4) no
Br2 . H9 3_745 3.069(3) no
Br2 . H9 6_746 3.770(4) no
Br2 . H11 . 3.650(3) no
Br2 . H11 8_556 3.064(4) no
Br2 . H12 . 2.940(3) no
O1 . C1 . 2.322(4) yes
O1 . C2 . 1.349(4) yes
O1 . C2 2_756 4.070(4) yes
O1 . C3 . 2.427(4) yes
O1 . C3 2_756 3.586(4) yes
O1 . C4 . 3.665(4) yes
O1 . C4 2_756 3.709(4) yes
O1 . C6 . 3.620(4) yes
O1 . C7 . 1.430(4) yes
O1 . C7 2_656 3.747(5) yes
O1 . C9 . 2.877(4) yes
O1 . H1 . 2.652(4) no
O1 . H1 2_756 3.634(4) no
O1 . H2 2_756 3.853(4) no
O1 . H2 4_456 3.572(4) no
O1 . H3 4_456 3.529(4) no
O1 . H4 . 1.962(4) no
O1 . H4 2_756 4.069(5) no
O1 . H5 . 1.962(4) no
O1 . H5 2_656 3.535(5) no
O1 . H6 . 1.965(4) no
O1 . H6 2_656 3.162(5) no
O1 . H10 . 2.398(4) no
O1 . H11 . 3.786(4) no
O1 . H12 . 2.890(4) no
O2 . C1 . 2.334(4) yes
O2 . C2 . 3.626(4) yes
O2 . C4 . 3.672(4) yes
O2 . C5 . 2.443(4) yes
O2 . C6 . 1.368(4) yes
O2 . C8 . 1.423(4) yes
O2 . C9 3_655 3.387(4) yes
O2 . H3 . 2.671(4) no
O2 . H4 2_756 3.821(4) no
O2 . H7 . 1.946(4) no
O2 . H7 8_456 3.863(4) no
O2 . H8 . 1.960(4) no
O2 . H8 8_456 4.007(4) no
O2 . H9 . 1.964(4) no
O2 . H10 3_655 3.390(4) no
O2 . H11 3_655 2.712(4) no
O2 . H12 3_655 3.592(4) no
C1 . C2 . 1.392(4) yes
C1 . C3 . 2.397(4) yes
C1 . C4 . 2.752(4) yes
C1 . C5 . 2.415(4) yes
C1 . C6 . 1.402(4) yes
C1 . C7 . 3.639(5) yes
C1 . C7 2_756 4.036(5) yes
C1 . C8 . 3.633(5) yes
C1 . C9 . 3.286(4) yes
C1 . H1 . 3.258(4) no
C1 . H1 2_756 3.743(4) no
C1 . H2 . 3.702(4) no
C1 . H2 4_456 3.562(5) no
C1 . H3 . 3.276(5) no
C1 . H4 . 3.900(5) no
C1 . H4 2_756 3.095(5) no
C1 . H5 . 3.928(5) no
C1 . H8 . 3.855(5) no
C1 . H9 . 3.969(5) no
C1 . H10 . 3.384(4) no
C1 . H11 3_655 3.975(4) no
C1 . H12 . 3.386(4) no
C1 . H12 3_655 3.939(4) no
C2 . C2 2_756 3.863(6) yes
C2 . C3 . 1.387(4) yes
C2 . C3 2_756 3.656(4) yes
C2 . C4 . 2.397(5) yes
C2 . C4 4_456 3.970(5) yes
C2 . C5 . 2.803(5) yes
C2 . C5 4_456 3.998(4) yes
C2 . C6 . 2.426(4) yes
C2 . C7 . 2.387(5) yes
C2 . C7 2_756 3.999(5) yes
C2 . C9 . 3.549(5) yes
C2 . H1 . 2.036(4) no
C2 . H1 2_756 3.554(4) no
C2 . H2 . 3.251(5) no
C2 . H2 4_456 3.271(5) no
C2 . H3 . 3.753(5) no
C2 . H3 4_456 3.353(4) no
C2 . H4 . 2.614(5) no
C2 . H4 2_756 3.180(5) no
C2 . H5 . 2.618(4) no
C2 . H6 . 3.170(5) no
C2 . H6 2_656 4.026(5) no
C2 . H10 . 3.346(5) no
C2 . H12 . 3.519(5) no
C3 . C3 2_756 3.957(6) yes
C3 . C4 . 1.386(5) yes
C3 . C4 4_456 3.988(5) yes
C3 . C5 . 2.421(5) yes
C3 . C5 4_456 3.676(5) yes
C3 . C6 . 2.781(5) yes
C3 . C7 . 2.827(5) yes
C3 . C7 2_756 3.750(5) yes
C3 . H1 . 0.950 no
C3 . H1 2_756 4.030(6) no
C3 . H2 . 2.028(5) no
C3 . H2 4_456 3.520(5) no
C3 . H3 . 3.278(5) no
C3 . H3 4_456 2.912(5) no
C3 . H4 . 2.774(5) no
C3 . H4 2_756 3.101(5) no
C3 . H5 . 2.752(5) no
C3 . H6 . 3.764(5) no
C3 . H6 2_756 4.115(5) no
C3 . H6 3_655 4.109(5) no
C3 . H12 2_756 3.442(5) no
C4 . C5 . 1.384(5) yes
C4 . C6 . 2.382(5) yes
C4 . C7 2_756 3.570(5) yes
C4 . H1 . 2.038(5) no
C4 . H2 . 0.950 no
C4 . H2 4_456 3.9738(18) no
C4 . H3 . 2.041(5) no
C4 . H3 4_456 3.655(5) no
C4 . H4 . 4.114(5) no
C4 . H4 2_756 2.970(5) no
C4 . H5 . 4.093(5) no
C4 . H5 4_556 3.829(5) no
C4 . H6 2_756 3.614(5) no
C4 . H6 3_655 3.400(5) no
C4 . H9 . 4.082(5) no
C4 . H10 3_655 4.026(5) no
C4 . H12 2_756 3.307(5) no
C5 . C6 . 1.385(4) yes
C5 . C7 2_756 3.662(5) yes
C5 . C7 4_556 4.040(5) yes
C5 . C8 . 2.842(5) yes
C5 . C9 3_655 3.788(5) yes
C5 . H1 . 3.275(5) no
C5 . H1 4_556 3.505(5) no
C5 . H2 . 2.021(5) no
C5 . H3 . 0.950 no
C5 . H4 2_756 2.935(5) no
C5 . H5 4_556 3.198(5) no
C5 . H6 2_756 3.595(5) no
C5 . H6 3_655 3.704(5) no
C5 . H7 . 3.773(5) no
C5 . H8 . 2.851(5) no
C5 . H9 . 2.723(5) no
C5 . H10 3_655 3.242(5) no
C5 . H11 3_655 3.694(5) no
C5 . H12 3_655 3.870(5) no
C6 . C7 2_756 3.904(5) yes
C6 . C8 . 2.389(5) yes
C6 . C9 3_655 3.556(4) yes
C6 . H1 . 3.731(5) no
C6 . H2 . 3.237(5) no
C6 . H2 4_456 4.001(5) no
C6 . H3 . 2.038(4) no
C6 . H4 2_756 3.004(5) no
C6 . H6 2_756 4.071(5) no
C6 . H7 . 3.168(5) no
C6 . H8 . 2.619(5) no
C6 . H9 . 2.626(5) no
C6 . H10 3_655 3.351(4) no
C6 . H11 3_655 3.205(4) no
C6 . H12 3_655 3.539(4) no
C7 . C7 2_656 3.725(7) yes
C7 . C9 . 3.931(5) yes
C7 . H1 . 2.535(5) no
C7 . H2 2_756 3.882(5) no
C7 . H2 3_645 4.067(5) no
C7 . H3 2_756 4.004(5) no
C7 . H3 4_456 3.277(5) no
C7 . H4 . 0.950 no
C7 . H5 . 0.950 no
C7 . H5 2_656 3.638(8) no
C7 . H6 . 0.950 no
C7 . H6 2_656 3.278(7) no
C7 . H9 4_456 3.903(5) no
C7 . H10 . 3.300(5) no
C7 . H10 2_656 3.581(5) no
C7 . H12 . 3.815(5) no
C8 . C9 3_655 3.666(5) yes
C8 . H1 4_556 3.949(5) no
C8 . H3 . 2.565(5) no
C8 . H5 4_556 3.868(6) no
C8 . H7 . 0.950 no
C8 . H8 . 0.950 no
C8 . H9 . 0.950 no
C8 . H10 3_655 3.496(5) no
C8 . H11 3_655 2.973(5) no
C8 . H11 6_756 3.540(5) no
C9 . H1 2_756 3.863(5) no
C9 . H2 2_756 3.636(5) no
C9 . H3 3_645 3.793(5) no
C9 . H5 2_656 3.772(5) no
C9 . H6 . 3.845(5) no
C9 . H7 3_645 3.969(5) no
C9 . H7 6_746 3.385(5) no
C9 . H9 3_645 3.124(5) no
C9 . H10 . 0.950 no
C9 . H11 . 0.950 no
C9 . H12 . 0.950 no
H1 . H2 . 2.330(5) no
H1 . H2 4_456 3.846(5) no
H1 . H3 . 4.061(5) no
H1 . H3 4_456 2.615(5) no
H1 . H4 . 2.344(5) no
H1 . H4 2_756 3.647(5) no
H1 . H5 . 2.311(5) no
H1 . H6 . 3.478(5) no
H1 . H8 4_456 3.531(5) no
H1 . H9 4_456 3.457(5) no
H1 . H12 2_756 3.031(5) no
H2 . H3 . 2.330(5) no
H2 . H3 4_456 3.856(5) no
H2 . H4 2_756 3.479(5) no
H2 . H5 4_556 3.628(5) no
H2 . H6 2_756 3.761(5) no
H2 . H6 3_655 3.131(5) no
H2 . H10 2_756 3.743(5) no
H2 . H11 2_756 4.099(5) no
H2 . H12 2_756 2.772(5) no
H3 . H4 2_756 3.410(5) no
H3 . H4 4_556 3.733(5) no
H3 . H5 4_556 2.428(5) no
H3 . H6 2_756 3.714(5) no
H3 . H6 3_655 3.696(5) no
H3 . H6 4_556 3.911(5) no
H3 . H7 . 3.502(5) no
H3 . H8 . 2.495(5) no
H3 . H9 . 2.240(5) no
H3 . H10 3_655 3.118(5) no
H3 . H11 3_655 3.693(5) no
H3 . H12 3_655 4.090(5) no
H4 . H5 . 1.551 no
H4 . H6 . 1.551 no
H4 . H8 2_756 3.799(5) no
H4 . H9 4_456 4.044(5) no
H4 . H10 . 3.839(5) no
H4 . H12 . 4.004(5) no
H5 . H5 2_656 3.796(8) no
H5 . H6 . 1.551 no
H5 . H6 2_656 3.084(8) no
H5 . H8 4_456 4.005(6) no
H5 . H9 4_456 3.018(6) no
H5 . H10 . 3.976(5) no
H5 . H10 2_656 2.859(5) no
H5 . H11 2_656 4.020(5) no
H6 . H6 2_656 3.070(7) no
H6 . H8 2_756 4.095(5) no
H6 . H10 . 3.101(5) no
H6 . H10 2_656 3.447(5) no
H6 . H12 . 3.769(5) no
H7 . H8 . 1.551 no
H7 . H8 8_456 3.979(4) no
H7 . H9 . 1.552 no
H7 . H10 3_655 3.969(5) no
H7 . H11 3_655 3.147(5) no
H7 . H11 6_756 2.805(5) no
H7 . H12 6_756 3.275(5) no
H8 . H9 . 1.551 no
H8 . H11 3_655 3.872(5) no
H8 . H11 6_756 3.658(5) no
H9 . H10 3_655 2.803(5) no
H9 . H11 3_655 2.582(5) no
H9 . H11 6_756 3.694(5) no
H9 . H12 3_655 3.771(5) no
H10 . H11 . 1.551 no
H10 . H12 . 1.551 no
H11 . H12 . 1.551 no

loop_
_geom_torsion_atom_site_label_1
_geom_torsion_site_symmetry_1
_geom_torsion_atom_site_label_2
_geom_torsion_site_symmetry_2
_geom_torsion_atom_site_label_3
_geom_torsion_site_symmetry_3
_geom_torsion_atom_site_label_4
_geom_torsion_site_symmetry_4
_geom_torsion
_geom_torsion_publ_flag
Br1 . Te1 . C1 . C2 . -70.9(5) yes
Br1 . Te1 . C1 . C6 . 108.8(4) yes
Br2 . Te1 . C1 . C2 . 104.2(5) yes
Br2 . Te1 . C1 . C6 . -76.1(4) yes
C9 . Te1 . C1 . C2 . 19.9(7) yes
C9 . Te1 . C1 . C6 . -160.5(4) yes
C7 . O1 . C2 . C1 . -177.0(4) yes
C7 . O1 . C2 . C3 . 2.6(7) yes
C8 . O2 . C6 . C1 . 167.6(4) yes
C8 . O2 . C6 . C5 . -12.3(7) yes
Te1 . C1 . C2 . O1 . 2.5(4) yes
Te1 . C1 . C2 . C3 . -177.2(3) yes
C6 . C1 . C2 . O1 . -177.1(4) yes
C6 . C1 . C2 . C3 . 3.2(6) yes
Te1 . C1 . C6 . O2 . -2.7(4) yes
Te1 . C1 . C6 . C5 . 177.3(3) yes
C2 . C1 . C6 . O2 . 177.0(4) yes
C2 . C1 . C6 . C5 . -3.1(6) yes
O1 . C2 . C3 . C4 . 178.6(4) yes
C1 . C2 . C3 . C4 . -1.8(6) yes
C2 . C3 . C4 . C5 . 0.2(7) yes
C3 . C4 . C5 . C6 . 0.0(7) yes
C4 . C5 . C6 . O2 . -178.7(4) yes
C4 . C5 . C6 . C1 . 1.4(7) yes

loop_
_cod_related_entry_id
_cod_related_entry_database
_cod_related_entry_code
1 ChemSpider 21146443
